data_7156800
loop_
_publ_author_name
'Bakthadoss, Manickam'
'Raman, Selvakumar'
'Mushaf, Mohammad'

_publ_section_title
;
 A rearrangement involving a solid-state melt reaction for the synthesis
 of multifunctional tetrasubstituted olefins.
;
_journal_issue 19
_journal_name_full 'Organic &amp; biomolecular chemistry'
_journal_page_first 4767
_journal_page_last 4773
_journal_paper_doi 10.1039/c9ob00639g
_journal_volume 17
_journal_year 2019
_chemical_formula_moiety '0.57(C23 H17 N3 O)'
_chemical_formula_sum 'C13 H14 N2 O0.07'
_chemical_formula_weight 199.40
_space_group_crystal_system orthorhombic
_space_group_IT_number 29
_space_group_name_Hall 'P 2c -2ac'
_space_group_name_H-M_alt 'P c a 21'
_symmetry_space_group_name_Hall 'P 2c -2ac'
_symmetry_space_group_name_H-M 'P c a 21'
_atom_sites_solution_hydrogens geom
_atom_sites_solution_primary direct
_audit_creation_date 2019-03-02
_audit_creation_method
;
Olex2 1.2-alpha
(compiled 2017.12.08 svn.r3473 for OlexSys, GUI svn.r5433)
;
_audit_update_record
;
2019-03-02 deposited with the CCDC.    2019-04-23 downloaded from the CCDC.
;
_cell_angle_alpha 90
_cell_angle_beta 90
_cell_angle_gamma 90
_cell_formula_units_Z 14
_cell_length_a 20.4023(13)
_cell_length_b 16.0765(13)
_cell_length_c 11.2547(7)
_cell_measurement_reflns_used 2798
_cell_measurement_temperature 293(2)
_cell_measurement_theta_max 29.1158
_cell_measurement_theta_min 2.9720
_cell_volume 3691.5(4)
_computing_cell_refinement
'CrysAlisPro, Agilent Technologies, Version 1.171.36.21 (release 14-08-2012 CrysAlis171 .NET) (compiled Sep 14 2012,17:21:16)'
_computing_data_collection
'CrysAlisPro, Agilent Technologies, Version 1.171.36.21 (release 14-08-2012 CrysAlis171 .NET) (compiled Sep 14 2012,17:21:16)'
_computing_data_reduction
'CrysAlisPro, Agilent Technologies, Version 1.171.36.21 (release 14-08-2012 CrysAlis171 .NET) (compiled Sep 14 2012,17:21:16)'
_computing_molecular_graphics 'Olex2 (Dolomanov et al., 2009)'
_computing_publication_material 'Olex2 (Dolomanov et al., 2009)'
_computing_structure_refinement 'ShelXL (Sheldrick, 2015)'
_computing_structure_solution 'ShelXS (Sheldrick, 2008)'
_diffrn_ambient_temperature 293(2)
_diffrn_detector CCD
_diffrn_detector_area_resol_mean 28.5714
_diffrn_detector_type 'Rigaku Saturn724+'
_diffrn_measured_fraction_theta_full 0.996
_diffrn_measured_fraction_theta_max 0.859
_diffrn_measurement_device 'AFC12 (Right): Kappa 3 circle'
_diffrn_measurement_device_type 'Xcalibur, Eos'
_diffrn_measurement_method '\w scans'
_diffrn_measurement_specimen_support 'Mitegen 50um'
_diffrn_orient_matrix_UB_11 -0.0170780000
_diffrn_orient_matrix_UB_12 -0.0154059000
_diffrn_orient_matrix_UB_13 0.0502308000
_diffrn_orient_matrix_UB_21 -0.0202922000
_diffrn_orient_matrix_UB_22 -0.0241638000
_diffrn_orient_matrix_UB_23 -0.0378252000
_diffrn_orient_matrix_UB_31 0.0224634000
_diffrn_orient_matrix_UB_32 -0.0335670000
_diffrn_orient_matrix_UB_33 0.0041253000
_diffrn_radiation_collimation 0.3
_diffrn_radiation_monochromator Confocal
_diffrn_radiation_probe x-ray
_diffrn_radiation_type MoK\a
_diffrn_radiation_wavelength 0.71073
_diffrn_reflns_av_R_equivalents 0.0335
_diffrn_reflns_av_unetI/netI 0.0538
_diffrn_reflns_Laue_measured_fraction_full 0.996
_diffrn_reflns_Laue_measured_fraction_max 0.859
_diffrn_reflns_limit_h_max 16
_diffrn_reflns_limit_h_min -27
_diffrn_reflns_limit_k_max 18
_diffrn_reflns_limit_k_min -20
_diffrn_reflns_limit_l_max 15
_diffrn_reflns_limit_l_min -13
_diffrn_reflns_number 10778
_diffrn_reflns_point_group_measured_fraction_full 0.767
_diffrn_reflns_point_group_measured_fraction_max 0.637
_diffrn_reflns_theta_full 25.242
_diffrn_reflns_theta_max 29.180
_diffrn_reflns_theta_min 2.978
_diffrn_source 'Rotating Anode'
_diffrn_source_current 24.0
_diffrn_source_power 1.2
_diffrn_source_target Mo
_diffrn_source_type 'Rotating Anode'
_diffrn_source_voltage 50.0
_exptl_absorpt_coefficient_mu 0.076
_exptl_absorpt_correction_T_max 1.00000
_exptl_absorpt_correction_T_min 0.83334
_exptl_absorpt_correction_type multi-scan
_exptl_absorpt_process_details
;
CrysAlisPro, Agilent Technologies,
Version 1.171.36.21 (release 14-08-2012 CrysAlis171 .NET)
(compiled Sep 14 2012,17:21:16)
Empirical absorption correction using spherical harmonics,
 implemented in SCALE3 ABSPACK scaling algorithm.
;
_exptl_crystal_colour colourless
_exptl_crystal_colour_primary colourless
_exptl_crystal_density_diffrn 1.256
_exptl_crystal_description block
_exptl_crystal_F_000 1492
_exptl_crystal_recrystallization_method 'Re-crystallisation from solvent: Hexane'
_exptl_crystal_size_max 0.36
_exptl_crystal_size_mid 0.34
_exptl_crystal_size_min 0.24
_refine_diff_density_max 0.167
_refine_diff_density_min -0.151
_refine_diff_density_rms 0.032
_refine_ls_abs_structure_details
;
 Flack x determined using 968 quotients [(I+)-(I-)]/[(I+)+(I-)]
 (Parsons, Flack and Wagner, Acta Cryst. B69 (2013) 249-259).
;
_refine_ls_abs_structure_Flack -0.1(10)
_refine_ls_extinction_method none
_refine_ls_goodness_of_fit_ref 1.025
_refine_ls_hydrogen_treatment constr
_refine_ls_matrix_type full
_refine_ls_number_parameters 491
_refine_ls_number_reflns 6348
_refine_ls_number_restraints 1
_refine_ls_restrained_S_all 1.025
_refine_ls_R_factor_all 0.0945
_refine_ls_R_factor_gt 0.0495
_refine_ls_shift/su_max 0.000
_refine_ls_shift/su_mean 0.000
_refine_ls_structure_factor_coef Fsqd
_refine_ls_weighting_details 'w=1/[\s^2^(Fo^2^)+(0.0455P)^2^] where P=(Fo^2^+2Fc^2^)/3'
_refine_ls_weighting_scheme calc
_refine_ls_wR_factor_gt 0.0987
_refine_ls_wR_factor_ref 0.1219
_reflns_Friedel_coverage 0.414
_reflns_Friedel_fraction_full 0.510
_reflns_Friedel_fraction_max 0.393
_reflns_number_gt 3993
_reflns_number_total 6348
_reflns_threshold_expression 'I > 2\s(I)'
_cod_data_source_file c9ob00639g2.cif
_cod_data_source_block mb-mn-688-s
_cod_depositor_comments 'Adding full bibliography for 7156800.cif.'
_cod_database_code 7156800
_shelx_shelxl_version_number 2018/1
_chemical_oxdiff_formula 'C13 H14 N2'
_chemical_oxdiff_usercomment 'COLOURLESSBLOCK, 298K, 0.36 0.34 0.24'
_shelx_space_group_comment
;
The symmetry employed for this shelxl refinement is uniquely defined
by the following loop, which should always be used as a source of
symmetry information in preference to the above space-group names.
They are only intended as comments.
;
_reflns_odcompleteness_completeness 99.48
_reflns_odcompleteness_iscentric 1
_reflns_odcompleteness_theta 26.32
_olex2_refinement_description
;
1. Fixed Uiso
 At 1.2 times of:
  All C(H) groups
 At 1.5 times of:
  All C(H,H,H) groups, All O(H) groups
2.a Aromatic/amide H refined with riding coordinates:
 C13(H13), C20(H20), C22(H22), C26(H26), C27(H27), C28(H28), C29(H29),
 C31(H31), C32(H32), C33(H33), C34(H34), C35(H35), C36(H36), C37(H37), C38(H38),
  C40(H40), C42(H42), C44(H44), C46(H46), C47(H47), C48(H48), C49(H49),
 C50(H50), C52(H52), C53(H53), C54(H54)
2.b Idealised Me refined as rotating group:
 C39(H39A,H39B,H39C), C51(H51A,H51B,H51C)
2.c Idealised tetrahedral OH refined as rotating group:
 O3(H3), O4(H4)
;
_olex2_submission_special_instructions 'No special instructions were received'

loop_
_space_group_symop_operation_xyz
'x, y, z'
'-x, -y, z+1/2'
'-x+1/2, y, z+1/2'
'x+1/2, -y, z'

loop_
_atom_site_label
_atom_site_type_symbol
_atom_site_fract_x
_atom_site_fract_y
_atom_site_fract_z
_atom_site_U_iso_or_equiv
_atom_site_adp_type
_atom_site_occupancy
_atom_site_site_symmetry_order
_atom_site_calc_flag
_atom_site_refinement_flags_posn
N1 N -0.66504(13) -0.36110(18) -0.0631(2) 0.0459(7) Uani 1 1 d .
N2 N -0.83336(13) 0.10281(19) -0.5490(2) 0.0512(8) Uani 1 1 d .
O3 O -0.76242(13) -0.37165(16) -0.3589(2) 0.0622(7) Uani 1 1 d .
H3 H -0.783944 -0.377050 -0.419954 0.093 Uiso 1 1 calc GR
O4 O -0.72857(13) 0.08435(17) -0.8384(2) 0.0686(8) Uani 1 1 d .
H4 H -0.708800 0.076456 -0.900860 0.103 Uiso 1 1 calc GR
C5 C -0.66966(16) -0.3866(2) -0.1740(3) 0.0429(8) Uani 1 1 d .
N6 N -0.62941(14) -0.34234(18) -0.2493(2) 0.0466(7) Uani 1 1 d .
C7 C -0.61897(16) -0.2966(2) -0.0647(3) 0.0454(8) Uani 1 1 d .
N8 N -0.85534(15) 0.1391(2) -0.7371(2) 0.0510(8) Uani 1 1 d .
C9 C -0.74045(18) 0.0104(2) -0.7849(3) 0.0505(9) Uani 1 1 d .
C10 C -0.82612(16) 0.0818(2) -0.6624(3) 0.0478(9) Uani 1 1 d .
C11 C -0.71351(17) -0.4550(2) -0.2103(3) 0.0442(8) Uani 1 1 d .
C12 C -0.61684(16) -0.3593(2) -0.3726(3) 0.0463(8) Uani 1 1 d .
C13 C -0.80449(18) -0.5093(3) -0.3219(3) 0.0591(10) Uani 1 1 d .
H13 H -0.836664 -0.502770 -0.379652 0.071 Uiso 1 1 calc R
C14 C -0.86269(17) 0.1340(2) -0.8636(3) 0.0503(9) Uani 1 1 d .
C15 C -0.78984(17) 0.0075(2) -0.6992(3) 0.0467(9) Uani 1 1 d .
C16 C -0.86933(17) 0.1766(2) -0.5488(3) 0.0524(10) Uani 1 1 d .
C17 C -0.59659(17) -0.2838(2) -0.1798(3) 0.0470(9) Uani 1 1 d .
C18 C -0.76077(17) -0.4451(2) -0.2996(3) 0.0486(9) Uani 1 1 d .
C19 C -0.8530(2) 0.2045(3) -1.0529(4) 0.0640(11) Uani 1 1 d .
C20 C -0.71136(19) -0.5290(2) -0.1483(3) 0.0577(10) Uani 1 1 d .
H20 H -0.680299 -0.535816 -0.088639 0.069 Uiso 1 1 calc R
C21 C -0.63041(18) -0.2999(2) -0.4515(3) 0.0533(10) Uani 1 1 d .
C22 C -0.9201(2) 0.2711(3) -0.6908(4) 0.0681(12) Uani 1 1 d .
H22 H -0.931262 0.285235 -0.768279 0.082 Uiso 1 1 calc R
C23 C -0.88314(18) 0.2005(2) -0.6657(3) 0.0532(10) Uani 1 1 d .
C24 C -0.83886(19) 0.1969(2) -0.9286(3) 0.0586(10) Uani 1 1 d .
C25 C -0.6131(2) -0.3111(3) -0.5742(4) 0.0664(12) Uani 1 1 d .
C26 C -0.88951(19) 0.2256(3) -0.4540(4) 0.0648(11) Uani 1 1 d .
H26 H -0.879538 0.210952 -0.376104 0.078 Uiso 1 1 calc R
C27 C -0.80191(19) -0.0668(3) -0.6403(3) 0.0583(10) Uani 1 1 d .
H27 H -0.835072 -0.069366 -0.583757 0.070 Uiso 1 1 calc R
C28 C -0.70378(19) -0.0606(3) -0.8079(3) 0.0619(10) Uani 1 1 d .
H28 H -0.670524 -0.058934 -0.864381 0.074 Uiso 1 1 calc R
C29 C -0.5498(2) -0.2241(2) -0.2066(4) 0.0653(11) Uani 1 1 d .
H29 H -0.533707 -0.217012 -0.283241 0.078 Uiso 1 1 calc R
C30 C -0.58685(17) -0.4408(2) -0.3977(3) 0.0496(9) Uani 1 1 d .
C31 C -0.59678(19) -0.2479(2) 0.0285(4) 0.0608(11) Uani 1 1 d .
H31 H -0.611750 -0.255894 0.105748 0.073 Uiso 1 1 calc R
C32 C -0.8007(2) -0.5824(3) -0.2595(4) 0.0704(12) Uani 1 1 d .
H32 H -0.829928 -0.625165 -0.276133 0.084 Uiso 1 1 calc R
C33 C -0.9247(2) 0.2964(3) -0.4788(4) 0.0727(12) Uani 1 1 d .
H33 H -0.939084 0.329916 -0.416741 0.087 Uiso 1 1 calc R
C34 C -0.7654(2) -0.1370(2) -0.6647(4) 0.0676(12) Uani 1 1 d .
H34 H -0.773978 -0.186468 -0.624934 0.081 Uiso 1 1 calc R
C35 C -0.95259(18) 0.0301(3) -0.8444(3) 0.0598(10) Uani 1 1 d .
H35 H -0.962898 0.052498 -0.770617 0.072 Uiso 1 1 calc R
C36 C -0.7163(2) -0.1334(3) -0.7479(4) 0.0693(12) Uani 1 1 d .
H36 H -0.691315 -0.180507 -0.763718 0.083 Uiso 1 1 calc R
C37 C -0.88375(19) 0.0251(3) -1.0169(3) 0.0574(10) Uani 1 1 d .
H37 H -0.848120 0.044612 -1.060226 0.069 Uiso 1 1 calc R
C38 C -0.5285(2) -0.1759(3) -0.1127(5) 0.0756(13) Uani 1 1 d .
H38 H -0.497625 -0.134536 -0.126754 0.091 Uiso 1 1 calc R
C39 C -0.6649(2) -0.2195(2) -0.4248(4) 0.0724(12) Uani 1 1 d .
H39A H -0.688784 -0.224760 -0.351719 0.109 Uiso 1 1 calc GR
H39B H -0.694798 -0.206708 -0.488166 0.109 Uiso 1 1 calc GR
H39C H -0.633245 -0.175628 -0.417596 0.109 Uiso 1 1 calc GR
C40 C -0.53584(18) -0.4703(3) -0.3282(4) 0.0676(11) Uani 1 1 d .
H40 H -0.521886 -0.440091 -0.262492 0.081 Uiso 1 1 calc R
C41 C -0.89968(17) 0.0614(2) -0.9082(3) 0.0488(9) Uani 1 1 d .
C42 C -0.7544(2) -0.5931(2) -0.1730(4) 0.0703(12) Uani 1 1 d .
H42 H -0.751857 -0.642892 -0.131249 0.084 Uiso 1 1 calc R
N43 N -0.6015(2) -0.3131(3) -0.6734(3) 0.1002(15) Uani 1 1 d .
C44 C -0.9391(2) 0.3189(3) -0.5961(4) 0.0763(13) Uani 1 1 d .
H44 H -0.962395 0.367650 -0.610133 0.092 Uiso 1 1 calc R
N45 N -0.8620(2) 0.2179(3) -1.1503(3) 0.0932(13) Uani 1 1 d .
C46 C -0.5054(2) -0.5455(3) -0.3568(5) 0.0882(16) Uani 1 1 d .
H46 H -0.470862 -0.565159 -0.310688 0.106 Uiso 1 1 calc R
C47 C -0.9900(2) -0.0343(3) -0.8900(5) 0.0751(13) Uani 1 1 d .
H47 H -1.025778 -0.054401 -0.847594 0.090 Uiso 1 1 calc R
C48 C -0.9208(2) -0.0400(3) -1.0602(4) 0.0730(12) Uani 1 1 d .
H48 H -0.909583 -0.064662 -1.132081 0.088 Uiso 1 1 calc R
C49 C -0.5517(2) -0.1872(3) 0.0019(4) 0.0718(12) Uani 1 1 d .
H49 H -0.536371 -0.152888 0.062290 0.086 Uiso 1 1 calc R
C50 C -0.6076(2) -0.4890(3) -0.4950(4) 0.0685(12) Uani 1 1 d .
H50 H -0.642051 -0.470670 -0.542317 0.082 Uiso 1 1 calc R
C51 C -0.7946(2) 0.2651(3) -0.8820(4) 0.0747(13) Uani 1 1 d .
H51A H -0.818849 0.316181 -0.876875 0.112 Uiso 1 1 calc GR
H51B H -0.758182 0.272269 -0.934949 0.112 Uiso 1 1 calc GR
H51C H -0.778800 0.250138 -0.804545 0.112 Uiso 1 1 calc GR
C52 C -0.5770(3) -0.5628(3) -0.5201(5) 0.0889(16) Uani 1 1 d .
H52 H -0.591360 -0.594529 -0.584121 0.107 Uiso 1 1 calc R
C53 C -0.5266(3) -0.5903(3) -0.4537(6) 0.0972(18) Uani 1 1 d .
H53 H -0.505974 -0.639958 -0.473464 0.117 Uiso 1 1 calc R
C54 C -0.9739(2) -0.0684(3) -0.9986(5) 0.0797(14) Uani 1 1 d .
H54 H -0.999335 -0.110997 -1.030088 0.096 Uiso 1 1 calc R

loop_
_atom_site_aniso_label
_atom_site_aniso_U_11
_atom_site_aniso_U_22
_atom_site_aniso_U_33
_atom_site_aniso_U_23
_atom_site_aniso_U_13
_atom_site_aniso_U_12
N1 0.0442(16) 0.0600(18) 0.0336(15) 0.0004(14) 0.0006(14) 0.0014(14)
N2 0.0492(17) 0.072(2) 0.0327(16) 0.0070(16) -0.0014(15) 0.0001(16)
O3 0.0603(17) 0.0698(18) 0.0565(16) 0.0134(14) -0.0193(14) -0.0089(13)
O4 0.0747(19) 0.0738(19) 0.0573(18) 0.0121(15) 0.0243(16) -0.0011(15)
C5 0.0428(19) 0.052(2) 0.0335(19) 0.0064(17) 0.0001(17) 0.0017(16)
N6 0.0504(17) 0.0566(18) 0.0328(15) 0.0030(14) 0.0015(14) -0.0070(14)
C7 0.045(2) 0.049(2) 0.0425(19) -0.0015(17) -0.0046(19) 0.0018(16)
N8 0.0564(19) 0.065(2) 0.0316(15) 0.0062(15) -0.0025(15) -0.0001(16)
C9 0.052(2) 0.062(2) 0.037(2) 0.0041(18) -0.0015(19) -0.0025(19)
C10 0.045(2) 0.063(2) 0.0353(19) 0.0088(18) -0.0009(18) -0.0084(17)
C11 0.047(2) 0.052(2) 0.0340(18) 0.0052(15) 0.0037(17) -0.0040(17)
C12 0.0433(19) 0.059(2) 0.0365(18) 0.0037(17) -0.0001(17) -0.0014(17)
C13 0.055(2) 0.075(3) 0.047(2) -0.002(2) 0.000(2) -0.015(2)
C14 0.051(2) 0.067(2) 0.0327(18) 0.0054(18) -0.0025(17) 0.0036(19)
C15 0.049(2) 0.059(2) 0.0322(18) 0.0062(17) -0.0028(18) -0.0032(17)
C16 0.045(2) 0.072(3) 0.040(2) 0.002(2) -0.0047(19) -0.0024(19)
C17 0.046(2) 0.050(2) 0.045(2) 0.0031(18) -0.0035(19) -0.0050(17)
C18 0.048(2) 0.055(2) 0.0419(19) -0.0002(19) 0.0041(19) -0.0053(18)
C19 0.077(3) 0.072(3) 0.044(2) 0.010(2) -0.002(2) -0.013(2)
C20 0.068(2) 0.060(2) 0.045(2) 0.0034(19) -0.002(2) -0.004(2)
C21 0.055(2) 0.064(2) 0.041(2) 0.0084(19) 0.0045(19) 0.0036(19)
C22 0.068(3) 0.079(3) 0.057(3) 0.007(2) -0.006(2) 0.012(2)
C23 0.051(2) 0.069(3) 0.040(2) 0.001(2) -0.003(2) -0.0001(19)
C24 0.068(3) 0.071(3) 0.037(2) 0.0088(19) -0.004(2) -0.007(2)
C25 0.066(3) 0.088(3) 0.046(2) 0.018(2) 0.003(2) 0.020(2)
C26 0.058(2) 0.091(3) 0.045(2) -0.006(2) -0.003(2) 0.002(2)
C27 0.060(2) 0.072(3) 0.043(2) 0.008(2) -0.004(2) -0.012(2)
C28 0.063(2) 0.075(3) 0.047(2) 0.001(2) 0.002(2) 0.006(2)
C29 0.063(3) 0.069(3) 0.063(3) 0.003(2) -0.001(2) -0.014(2)
C30 0.044(2) 0.060(2) 0.044(2) 0.0083(18) 0.0063(18) 0.0028(17)
C31 0.064(3) 0.067(3) 0.051(2) -0.006(2) -0.012(2) 0.006(2)
C32 0.086(3) 0.068(3) 0.057(3) -0.009(2) 0.009(3) -0.023(2)
C33 0.064(3) 0.086(3) 0.068(3) -0.018(3) 0.005(3) 0.007(2)
C34 0.084(3) 0.059(3) 0.060(3) 0.008(2) -0.012(3) -0.010(2)
C35 0.056(2) 0.073(3) 0.051(2) 0.012(2) -0.002(2) 0.001(2)
C36 0.082(3) 0.065(3) 0.061(2) -0.003(2) -0.010(3) 0.010(2)
C37 0.061(2) 0.065(2) 0.047(2) 0.0036(19) -0.004(2) -0.002(2)
C38 0.071(3) 0.067(3) 0.089(3) -0.001(3) -0.016(3) -0.019(2)
C39 0.081(3) 0.072(3) 0.064(3) 0.020(2) 0.002(2) 0.015(2)
C40 0.054(2) 0.077(3) 0.071(3) 0.020(2) 0.002(2) 0.003(2)
C41 0.048(2) 0.059(2) 0.0402(19) 0.0086(18) -0.0065(18) 0.0019(17)
C42 0.097(3) 0.055(2) 0.059(3) 0.002(2) 0.004(3) -0.010(2)
N43 0.097(3) 0.156(4) 0.048(2) 0.021(3) 0.009(2) 0.031(3)
C44 0.070(3) 0.085(3) 0.073(3) -0.001(3) -0.001(3) 0.012(2)
N45 0.131(4) 0.104(3) 0.044(2) 0.021(2) -0.007(2) -0.016(3)
C46 0.062(3) 0.091(4) 0.111(4) 0.040(3) 0.003(3) 0.017(3)
C47 0.059(3) 0.077(3) 0.089(3) 0.017(3) 0.000(3) -0.009(2)
C48 0.084(3) 0.069(3) 0.067(3) -0.007(2) -0.010(3) 0.003(2)
C49 0.075(3) 0.065(3) 0.076(3) -0.016(3) -0.019(3) -0.004(2)
C50 0.075(3) 0.070(3) 0.060(3) -0.007(2) 0.004(2) 0.008(2)
C51 0.086(3) 0.079(3) 0.059(3) 0.004(2) -0.004(2) -0.024(3)
C52 0.100(4) 0.077(3) 0.090(4) -0.014(3) 0.019(3) 0.014(3)
C53 0.094(4) 0.078(3) 0.120(5) 0.012(4) 0.036(4) 0.026(3)
C54 0.080(3) 0.072(3) 0.087(4) 0.003(3) -0.019(3) -0.011(3)

loop_
_atom_type_symbol
_atom_type_description
_atom_type_scat_dispersion_real
_atom_type_scat_dispersion_imag
_atom_type_scat_source
C C 0.0033 0.0016 'International Tables Vol C Tables 4.2.6.8 and 6.1.1.4'
H H 0.0000 0.0000 'International Tables Vol C Tables 4.2.6.8 and 6.1.1.4'
N N 0.0061 0.0033 'International Tables Vol C Tables 4.2.6.8 and 6.1.1.4'
O O 0.0106 0.0060 'International Tables Vol C Tables 4.2.6.8 and 6.1.1.4'

loop_
_geom_angle_atom_site_label_1
_geom_angle_atom_site_label_2
_geom_angle_atom_site_label_3
_geom_angle
C5 N1 C7 105.5(3)
C10 N2 C16 106.1(3)
N1 C5 N6 112.3(3)
N1 C5 C11 122.6(3)
N6 C5 C11 125.2(3)
C5 N6 C12 127.0(3)
C5 N6 C17 106.9(3)
C17 N6 C12 125.7(3)
C17 C7 N1 110.0(3)
C31 C7 N1 129.0(4)
C31 C7 C17 121.0(3)
C10 N8 C14 127.7(3)
C10 N8 C23 107.3(3)
C23 N8 C14 124.7(3)
O4 C9 C15 117.8(3)
O4 C9 C28 122.8(3)
C28 C9 C15 119.4(4)
N2 C10 N8 111.5(3)
N2 C10 C15 122.4(3)
N8 C10 C15 126.1(3)
C18 C11 C5 122.0(3)
C20 C11 C5 118.9(3)
C20 C11 C18 118.9(3)
N6 C12 C30 115.3(3)
C21 C12 N6 118.1(3)
C21 C12 C30 126.5(3)
C32 C13 C18 120.6(4)
N8 C14 C41 115.8(3)
C24 C14 N8 117.5(3)
C24 C14 C41 126.5(3)
C9 C15 C10 122.2(3)
C27 C15 C9 119.1(4)
C27 C15 C10 118.5(3)
N2 C16 C23 109.8(3)
C26 C16 N2 129.8(3)
C26 C16 C23 120.5(4)
C7 C17 N6 105.4(3)
C29 C17 N6 132.5(3)
C29 C17 C7 122.1(4)
O3 C18 C11 118.0(3)
O3 C18 C13 122.9(3)
C13 C18 C11 119.1(3)
N45 C19 C24 173.6(5)
C11 C20 C42 121.4(4)
C12 C21 C25 120.0(4)
C12 C21 C39 125.5(3)
C25 C21 C39 114.6(3)
C44 C22 C23 117.0(4)
N8 C23 C16 105.4(3)
C22 C23 N8 133.0(3)
C22 C23 C16 121.6(4)
C14 C24 C19 121.6(4)
C14 C24 C51 125.0(3)
C19 C24 C51 113.4(3)
N43 C25 C21 173.9(5)
C33 C26 C16 117.9(4)
C34 C27 C15 120.9(4)
C36 C28 C9 120.5(4)
C38 C29 C17 116.0(4)
C40 C30 C12 120.6(4)
C40 C30 C50 118.5(4)
C50 C30 C12 120.9(3)
C49 C31 C7 117.1(4)
C42 C32 C13 120.8(4)
C26 C33 C44 121.0(4)
C36 C34 C27 119.8(4)
C47 C35 C41 120.5(4)
C34 C36 C28 120.4(4)
C48 C37 C41 120.0(4)
C29 C38 C49 122.1(4)
C30 C40 C46 120.1(4)
C35 C41 C14 120.5(3)
C35 C41 C37 118.8(4)
C37 C41 C14 120.7(3)
C32 C42 C20 119.2(4)
C22 C44 C33 121.9(4)
C53 C46 C40 119.6(5)
C54 C47 C35 119.6(4)
C54 C48 C37 120.6(5)
C31 C49 C38 121.7(4)
C52 C50 C30 120.0(4)
C53 C52 C50 121.2(5)
C52 C53 C46 120.6(5)
C48 C54 C47 120.4(5)

loop_
_geom_bond_atom_site_label_1
_geom_bond_atom_site_label_2
_geom_bond_distance
N1 C5 1.317(4)
N1 C7 1.400(4)
N2 C10 1.329(4)
N2 C16 1.395(5)
O3 C18 1.356(4)
O4 C9 1.355(4)
C5 N6 1.378(4)
C5 C11 1.475(5)
N6 C12 1.437(4)
N6 C17 1.395(4)
C7 C17 1.389(5)
C7 C31 1.385(5)
N8 C10 1.382(4)
N8 C14 1.433(4)
N8 C23 1.394(5)
C9 C15 1.396(5)
C9 C28 1.390(5)
C10 C15 1.464(5)
C11 C18 1.402(5)
C11 C20 1.379(5)
C12 C21 1.334(5)
C12 C30 1.473(5)
C13 C18 1.388(5)
C13 C32 1.371(5)
C14 C24 1.339(5)
C14 C41 1.478(5)
C15 C27 1.388(5)
C16 C23 1.399(5)
C16 C26 1.390(5)
C17 C29 1.387(5)
C19 C24 1.434(5)
C19 N45 1.132(5)
C20 C42 1.382(5)
C21 C25 1.436(5)
C21 C39 1.502(5)
C22 C23 1.391(5)
C22 C44 1.370(6)
C24 C51 1.514(5)
C25 N43 1.142(5)
C26 C33 1.374(6)
C27 C34 1.379(5)
C28 C36 1.375(6)
C29 C38 1.381(6)
C30 C40 1.386(5)
C30 C50 1.406(5)
C31 C49 1.373(5)
C32 C42 1.367(6)
C33 C44 1.400(7)
C34 C36 1.372(6)
C35 C41 1.391(5)
C35 C47 1.384(5)
C37 C41 1.394(5)
C37 C48 1.379(6)
C38 C49 1.385(6)
C40 C46 1.396(6)
C46 C53 1.377(7)
C47 C54 1.380(6)
C48 C54 1.363(6)
C50 C52 1.371(6)
C52 C53 1.345(7)
